data_2220487
loop_
_publ_author_name
'Sang, Guang-Ming'
'Luo, Shi-Neng'
'Lin, Jian-Guo'
'Yang, Hai-Lin'
'Xia, Yong-Mei'

_publ_section_title
;
 2-(1-Methylethoxy)-5-nitrophenyl <i>N</i>-methylcarbamate
;
_journal_coeditor_code FJ2175
_journal_issue 1
_journal_name_full 'Acta Crystallographica Section E'
_journal_page_first o47
_journal_paper_doi 10.1107/S1600536808040622
_journal_volume 65
_journal_year 2009
_chemical_formula_iupac 'C11 H14 N2 O5'
_chemical_formula_moiety 'C11 H14 N2 O5'
_chemical_formula_sum 'C11 H14 N2 O5'
_chemical_formula_weight 254.24
_chemical_name_systematic
;
2-(1-Methylethoxy)-5-nitrophenyl N-methylcarbamate
;
_space_group_IT_number 2
_symmetry_cell_setting triclinic
_symmetry_space_group_name_Hall '-P 1'
_symmetry_space_group_name_H-M 'P -1'
_atom_sites_solution_hydrogens geom
_atom_sites_solution_primary direct
_atom_sites_solution_secondary difmap
_audit_creation_method SHELXL-97
_cell_angle_alpha 91.361(3)
_cell_angle_beta 97.492(2)
_cell_angle_gamma 94.6930(10)
_cell_formula_units_Z 2
_cell_length_a 5.034(2)
_cell_length_b 10.4221(16)
_cell_length_c 12.6319(12)
_cell_measurement_reflns_used 825
_cell_measurement_temperature 291(2)
_cell_measurement_theta_max 25.43
_cell_measurement_theta_min 2.11
_cell_volume 654.5(3)
_computing_cell_refinement 'SAINT (Bruker, 2001)'
_computing_data_collection 'SMART (Bruker, 2001)'
_computing_data_reduction 'SAINT (Bruker, 2001)'
_computing_molecular_graphics 'SHELXTL (Sheldrick, 2008)'
_computing_publication_material 'SHELXTL (Sheldrick, 2008)'
_computing_structure_refinement 'SHELXTL (Sheldrick, 2008)'
_computing_structure_solution 'SHELXTL (Sheldrick, 2008)'
_diffrn_ambient_temperature 291(2)
_diffrn_measured_fraction_theta_full 1.000
_diffrn_measured_fraction_theta_max 1.000
_diffrn_measurement_device_type 'Bruker SMART APEX CCD'
_diffrn_measurement_method '\f and \w'
_diffrn_radiation_monochromator graphite
_diffrn_radiation_source 'sealed tube'
_diffrn_radiation_type MoK\a
_diffrn_radiation_wavelength 0.71073
_diffrn_reflns_av_R_equivalents 0.0380
_diffrn_reflns_av_sigmaI/netI 0.0550
_diffrn_reflns_limit_h_max 6
_diffrn_reflns_limit_h_min -6
_diffrn_reflns_limit_k_max 13
_diffrn_reflns_limit_k_min -13
_diffrn_reflns_limit_l_max 16
_diffrn_reflns_limit_l_min -10
_diffrn_reflns_number 7186
_diffrn_reflns_theta_full 28.00
_diffrn_reflns_theta_max 28.00
_diffrn_reflns_theta_min 1.63
_exptl_absorpt_coefficient_mu 0.103
_exptl_absorpt_correction_T_max 0.98
_exptl_absorpt_correction_T_min 0.97
_exptl_absorpt_correction_type multi-scan
_exptl_absorpt_process_details '(SADABS; Bruker, 2001)'
_exptl_crystal_colour colourless
_exptl_crystal_density_diffrn 1.290
_exptl_crystal_density_method 'not measured'
_exptl_crystal_description block
_exptl_crystal_F_000 268
_exptl_crystal_size_max 0.30
_exptl_crystal_size_mid 0.26
_exptl_crystal_size_min 0.24
_refine_diff_density_max 0.251
_refine_diff_density_min -0.213
_refine_ls_extinction_coef 0.015(3)
_refine_ls_extinction_expression Fc^*^=kFc[1+0.001xFc^2^\l^3^/sin(2\q)]^-1/4^
_refine_ls_extinction_method 'SHELXTL (Sheldrick, 2008)'
_refine_ls_goodness_of_fit_ref 1.034
_refine_ls_hydrogen_treatment constr
_refine_ls_matrix_type full
_refine_ls_number_parameters 167
_refine_ls_number_reflns 3172
_refine_ls_number_restraints 0
_refine_ls_restrained_S_all 1.034
_refine_ls_R_factor_all 0.0645
_refine_ls_R_factor_gt 0.0486
_refine_ls_shift/su_max 0.000
_refine_ls_shift/su_mean 0.000
_refine_ls_structure_factor_coef Fsqd
_refine_ls_weighting_details 'calc w=1/[\s^2^(Fo^2^)+(0.04P)^2^] where P=(Fo^2^+2Fc^2^)/3'
_refine_ls_weighting_scheme calc
_refine_ls_wR_factor_gt 0.0988
_refine_ls_wR_factor_ref 0.1046
_reflns_number_gt 2005
_reflns_number_total 3172
_reflns_threshold_expression I>2\s(I)
_cod_data_source_file fj2175.cif
_cod_data_source_block I
_cod_depositor_comments
;
The following automatic conversions were performed:
'_symmetry_cell_setting' value 'Triclinic' changed to 'triclinic'
according to '/home/saulius/struct/CIF-dictionaries/cif_core.dic'
dictionary named 'cif_core.dic' version 2.4.1 from 2010-06-29.

Automatic conversion script
Id: cif_fix_enum 1527 2010-12-29 10:47:43Z saulius 

The following automatic conversions were performed:

'_symmetry_cell_setting' value 'Triclinic' changed to 'triclinic'
according to /home/saulius/struct/CIF-dictionaries/cif_core.dic
dictionary named 'cif_core.dic' version 2.4.1 from 2010-06-29.

Automatic conversion script
Id: cif_fix_values 1715 2011-07-08 13:25:40Z adriana 
;
_cod_database_code 2220487
_cod_database_fobs_code 2220487

loop_
_symmetry_equiv_pos_as_xyz
'x, y, z'
'-x, -y, -z'

loop_
_atom_site_type_symbol
_atom_site_label
_atom_site_fract_x
_atom_site_fract_y
_atom_site_fract_z
_atom_site_U_iso_or_equiv
_atom_site_adp_type
_atom_site_calc_flag
_atom_site_refinement_flags
_atom_site_occupancy
_atom_site_disorder_assembly
_atom_site_disorder_group
C C1 0.6429(3) 1.05070(14) 0.65269(13) 0.0418(3) Uani d . 1 . .
C C2 0.4552(3) 1.04573(14) 0.72651(12) 0.0408(3) Uani d . 1 . .
H H2 0.4010 1.1205 0.7557 0.049 Uiso calc R 1 . .
C C3 0.3576(3) 0.92824(15) 0.75300(12) 0.0401(3) Uani d . 1 . .
C C4 0.4281(3) 0.81480(14) 0.70606(12) 0.0404(3) Uani d . 1 . .
C C5 0.6183(3) 0.82349(14) 0.63360(12) 0.0410(3) Uani d . 1 . .
H H5 0.6732 0.7492 0.6039 0.049 Uiso calc R 1 . .
C C6 0.7215(3) 0.94193(14) 0.60731(12) 0.0412(3) Uani d . 1 . .
H H6 0.8450 0.9487 0.5586 0.049 Uiso calc R 1 . .
C C7 0.4126(3) 0.58077(15) 0.71348(12) 0.0419(3) Uani d . 1 . .
H H7 0.6049 0.5905 0.7068 0.050 Uiso calc R 1 . .
C C8 0.3506(4) 0.49615(16) 0.80518(15) 0.0503(4) Uani d . 1 . .
H H8A 0.4181 0.5406 0.8719 0.075 Uiso calc R 1 . .
H H8B 0.4351 0.4173 0.8004 0.075 Uiso calc R 1 . .
H H8C 0.1596 0.4772 0.8011 0.075 Uiso calc R 1 . .
C C9 0.2464(4) 0.52696(15) 0.61402(13) 0.0475(4) Uani d . 1 . .
H H9A 0.0596 0.5236 0.6231 0.071 Uiso calc R 1 . .
H H9B 0.2939 0.4417 0.5990 0.071 Uiso calc R 1 . .
H H9C 0.2783 0.5809 0.5556 0.071 Uiso calc R 1 . .
C C10 0.2341(3) 0.86019(14) 0.91676(12) 0.0379(3) Uani d . 1 . .
C C11 0.0362(3) 0.77353(16) 1.06731(13) 0.0446(4) Uani d . 1 . .
H H11A 0.1398 0.7002 1.0669 0.067 Uiso calc R 1 . .
H H11B -0.1414 0.7466 1.0827 0.067 Uiso calc R 1 . .
H H11C 0.1217 0.8356 1.1211 0.067 Uiso calc R 1 . .
N N1 0.7563(3) 1.17674(12) 0.62443(11) 0.0435(3) Uani d . 1 . .
N N2 0.0186(3) 0.83114(12) 0.96365(10) 0.0403(3) Uani d . 1 . .
H H2A -0.1364 0.8468 0.9318 0.048 Uiso calc R 1 . .
O O1 0.6715(2) 1.27246(10) 0.66209(9) 0.0473(3) Uani d . 1 . .
O O2 0.9315(2) 1.18325(10) 0.56528(9) 0.0446(3) Uani d . 1 . .
O O3 0.3060(2) 0.70444(10) 0.73769(9) 0.0420(3) Uani d . 1 . .
O O4 0.1650(2) 0.91925(10) 0.82168(9) 0.0418(3) Uani d . 1 . .
O O5 0.4638(2) 0.84188(10) 0.95050(9) 0.0421(3) Uani d . 1 . .

loop_
_atom_site_aniso_label
_atom_site_aniso_U_11
_atom_site_aniso_U_22
_atom_site_aniso_U_33
_atom_site_aniso_U_12
_atom_site_aniso_U_13
_atom_site_aniso_U_23
C1 0.0464(9) 0.0377(7) 0.0423(8) 0.0040(6) 0.0085(7) 0.0037(6)
C2 0.0388(8) 0.0429(8) 0.0423(8) 0.0116(6) 0.0067(6) 0.0029(6)
C3 0.0387(8) 0.0459(8) 0.0372(8) 0.0083(6) 0.0084(6) -0.0029(6)
C4 0.0410(8) 0.0418(8) 0.0404(8) 0.0090(6) 0.0110(6) -0.0028(6)
C5 0.0468(9) 0.0389(7) 0.0389(8) 0.0066(6) 0.0111(6) -0.0056(6)
C6 0.0428(8) 0.0432(8) 0.0396(8) 0.0111(6) 0.0081(6) 0.0020(6)
C7 0.0422(8) 0.0495(8) 0.0368(8) 0.0112(7) 0.0107(6) 0.0048(6)
C8 0.0526(10) 0.0487(9) 0.0528(10) 0.0121(7) 0.0124(8) 0.0120(7)
C9 0.0516(10) 0.0448(9) 0.0474(9) 0.0104(7) 0.0098(7) -0.0148(7)
C10 0.0319(7) 0.0431(8) 0.0404(8) 0.0099(6) 0.0081(6) -0.0047(6)
C11 0.0439(9) 0.0507(9) 0.0422(9) 0.0122(7) 0.0101(7) 0.0093(7)
N1 0.0403(7) 0.0433(7) 0.0477(8) 0.0027(5) 0.0091(6) 0.0016(5)
N2 0.0333(6) 0.0458(7) 0.0453(8) 0.0124(5) 0.0118(5) 0.0096(5)
O1 0.0508(7) 0.0413(6) 0.0529(7) 0.0042(5) 0.0191(5) 0.0017(5)
O2 0.0530(7) 0.0433(6) 0.0387(6) -0.0037(5) 0.0141(5) 0.0074(4)
O3 0.0415(6) 0.0427(6) 0.0437(6) 0.0036(4) 0.0136(5) -0.0016(4)
O4 0.0447(6) 0.0411(5) 0.0450(6) 0.0169(5) 0.0170(5) 0.0039(4)
O5 0.0360(6) 0.0487(6) 0.0449(6) 0.0140(5) 0.0097(5) 0.0127(5)

loop_
_atom_type_symbol
_atom_type_description
_atom_type_scat_dispersion_real
_atom_type_scat_dispersion_imag
_atom_type_scat_source
C C 0.0033 0.0016 'International Tables Vol C Tables 4.2.6.8 and 6.1.1.4'
H H 0.0000 0.0000 'International Tables Vol C Tables 4.2.6.8 and 6.1.1.4'
N N 0.0061 0.0033 'International Tables Vol C Tables 4.2.6.8 and 6.1.1.4'
O O 0.0106 0.0060 'International Tables Vol C Tables 4.2.6.8 and 6.1.1.4'

loop_
_geom_angle_atom_site_label_1
_geom_angle_atom_site_label_2
_geom_angle_atom_site_label_3
_geom_angle_site_symmetry_1
_geom_angle_site_symmetry_3
_geom_angle
_geom_angle_publ_flag
C6 C1 C2 . . 122.26(14) ?
C6 C1 N1 . . 119.34(15) ?
C2 C1 N1 . . 118.40(14) ?
C3 C2 C1 . . 117.29(14) ?
C3 C2 H2 . . 121.4 ?
C1 C2 H2 . . 121.4 ?
C2 C3 O4 . . 119.06(13) ?
C2 C3 C4 . . 122.00(15) ?
O4 C3 C4 . . 118.72(13) ?
O3 C4 C3 . . 115.20(14) ?
O3 C4 C5 . . 125.76(13) ?
C3 C4 C5 . . 119.03(14) ?
C6 C5 C4 . . 119.41(14) ?
C6 C5 H5 . . 120.3 ?
C4 C5 H5 . . 120.3 ?
C5 C6 C1 . . 119.92(15) ?
C5 C6 H6 . . 120.0 ?
C1 C6 H6 . . 120.0 ?
O3 C7 C9 . . 106.04(13) ?
O3 C7 C8 . . 104.34(12) ?
C9 C7 C8 . . 108.30(15) ?
O3 C7 H7 . . 112.5 ?
C9 C7 H7 . . 112.5 ?
C8 C7 H7 . . 112.5 ?
C7 C8 H8A . . 109.5 ?
C7 C8 H8B . . 109.5 ?
H8A C8 H8B . . 109.5 ?
C7 C8 H8C . . 109.5 ?
H8A C8 H8C . . 109.5 ?
H8B C8 H8C . . 109.5 ?
C7 C9 H9A . . 109.5 ?
C7 C9 H9B . . 109.5 ?
H9A C9 H9B . . 109.5 ?
C7 C9 H9C . . 109.5 ?
H9A C9 H9C . . 109.5 ?
H9B C9 H9C . . 109.5 ?
O5 C10 N2 . . 126.72(15) ?
O5 C10 O4 . . 122.87(14) ?
N2 C10 O4 . . 110.40(13) ?
N2 C11 H11A . . 109.5 ?
N2 C11 H11B . . 109.5 ?
H11A C11 H11B . . 109.5 ?
N2 C11 H11C . . 109.5 ?
H11A C11 H11C . . 109.5 ?
H11B C11 H11C . . 109.5 ?
O1 N1 O2 . . 122.72(13) ?
O1 N1 C1 . . 117.78(13) ?
O2 N1 C1 . . 119.50(13) ?
C10 N2 C11 . . 121.78(13) ?
C10 N2 H2A . . 119.1 ?
C11 N2 H2A . . 119.1 ?
C4 O3 C7 . . 118.97(12) ?
C10 O4 C3 . . 116.28(12) ?

loop_
_geom_bond_atom_site_label_1
_geom_bond_atom_site_label_2
_geom_bond_site_symmetry_2
_geom_bond_distance
_geom_bond_publ_flag
C1 C6 . 1.368(2) ?
C1 C2 . 1.410(2) ?
C1 N1 . 1.4600(19) ?
C2 C3 . 1.348(2) ?
C2 H2 . 0.9300 ?
C3 O4 . 1.3818(18) ?
C3 C4 . 1.402(2) ?
C4 O3 . 1.3530(19) ?
C4 C5 . 1.408(2) ?
C5 C6 . 1.365(2) ?
C5 H5 . 0.9300 ?
C6 H6 . 0.9300 ?
C7 O3 . 1.4766(18) ?
C7 C9 . 1.486(2) ?
C7 C8 . 1.521(2) ?
C7 H7 . 0.9800 ?
C8 H8A . 0.9600 ?
C8 H8B . 0.9600 ?
C8 H8C . 0.9600 ?
C9 H9A . 0.9600 ?
C9 H9B . 0.9600 ?
C9 H9C . 0.9600 ?
C10 O5 . 1.2107(18) ?
C10 N2 . 1.3195(18) ?
C10 O4 . 1.3797(19) ?
C11 N2 . 1.4487(19) ?
C11 H11A . 0.9600 ?
C11 H11B . 0.9600 ?
C11 H11C . 0.9600 ?
N1 O1 . 1.2263(17) ?
N1 O2 . 1.2270(17) ?
N2 H2A . 0.8600 ?

loop_
_geom_hbond_atom_site_label_D
_geom_hbond_atom_site_label_H
_geom_hbond_atom_site_label_A
_geom_hbond_site_symmetry_A
_geom_hbond_distance_DH
_geom_hbond_distance_HA
_geom_hbond_distance_DA
_geom_hbond_angle_DHA
_geom_hbond_publ_flag
N2 H2A O5 1_455 0.86 2.05 2.788(2) 143 yes

loop_
_geom_torsion_atom_site_label_1
_geom_torsion_atom_site_label_2
_geom_torsion_atom_site_label_3
_geom_torsion_atom_site_label_4
_geom_torsion_site_symmetry_1
_geom_torsion_site_symmetry_2
_geom_torsion_site_symmetry_3
_geom_torsion_site_symmetry_4
_geom_torsion
_geom_torsion_publ_flag
C6 C1 C2 C3 . . . . 1.2(2) ?
N1 C1 C2 C3 . . . . -178.66(15) ?
C1 C2 C3 O4 . . . . -177.36(14) ?
C1 C2 C3 C4 . . . . -2.9(2) ?
C2 C3 C4 O3 . . . . -177.54(14) ?
O4 C3 C4 O3 . . . . -3.1(2) ?
C2 C3 C4 C5 . . . . 3.7(3) ?
O4 C3 C4 C5 . . . . 178.15(14) ?
O3 C4 C5 C6 . . . . 178.71(15) ?
C3 C4 C5 C6 . . . . -2.7(2) ?
C4 C5 C6 C1 . . . . 1.1(3) ?
C2 C1 C6 C5 . . . . -0.3(3) ?
N1 C1 C6 C5 . . . . 179.56(14) ?
C6 C1 N1 O1 . . . . 176.26(14) ?
C2 C1 N1 O1 . . . . -3.8(2) ?
C6 C1 N1 O2 . . . . -4.2(2) ?
C2 C1 N1 O2 . . . . 175.73(15) ?
O5 C10 N2 C11 . . . . 1.4(2) ?
O4 C10 N2 C11 . . . . -177.13(13) ?
C3 C4 O3 C7 . . . . -165.57(13) ?
C5 C4 O3 C7 . . . . 13.1(2) ?
C9 C7 O3 C4 . . . . -96.64(16) ?
C8 C7 O3 C4 . . . . 149.11(14) ?
O5 C10 O4 C3 . . . . 15.7(2) ?
N2 C10 O4 C3 . . . . -165.71(12) ?
C2 C3 O4 C10 . . . . -118.54(16) ?
C4 C3 O4 C10 . . . . 66.83(18) ?

loop_
_cod_related_entry_id
_cod_related_entry_database
_cod_related_entry_code
1 ChemSpider 24741324
